data_4500815
loop_
_publ_author_name
'Ghosh, Soumyajit'
'Bag, Partha Pratim'
'Reddy, C. Malla'

_publ_section_title
;
 Co-Crystals of Sulfamethazine with Some Carboxylic Acids and Amides:
 Co-Former Assisted Tautomerism in an Active Pharmaceutical Ingredient and
 Hydrogen Bond Competition Study
;
_journal_issue 8
_journal_name_full 'Crystal Growth &amp; Design'
_journal_page_first 3489
_journal_paper_doi 10.1021/cg200334m
_journal_volume 11
_journal_year 2011
_chemical_formula_moiety 'C12 H14 N4 O2 S, C7 H6 O3'
_chemical_formula_sum 'C19 H20 N4 O5 S'
_chemical_formula_weight 416.45
_chemical_melting_point 493.67
_chemical_name_systematic
; 
 ? 
;
_space_group_IT_number 2
_symmetry_cell_setting triclinic
_symmetry_space_group_name_Hall '-P 1'
_symmetry_space_group_name_H-M 'P -1'
_atom_sites_solution_hydrogens geom
_atom_sites_solution_primary direct
_atom_sites_solution_secondary difmap
_audit_creation_method SHELXL-97
_cell_angle_alpha 74.611(3)
_cell_angle_beta 75.053(3)
_cell_angle_gamma 86.102(3)
_cell_formula_units_Z 2
_cell_length_a 8.0060(5)
_cell_length_b 9.3913(5)
_cell_length_c 13.4786(8)
_cell_measurement_reflns_used 7087
_cell_measurement_temperature 296(2)
_cell_measurement_theta_max 37.34
_cell_measurement_theta_min 2.41
_cell_volume 944.02(10)
_computing_cell_refinement 'Bruker SMART'
_computing_data_collection 'Bruker SMART'
_computing_data_reduction 'Bruker SAINT'
_computing_molecular_graphics 'Bruker SHELXTL'
_computing_publication_material 'Bruker SHELXTL'
_computing_structure_refinement 'SHELXL-97 (Sheldrick, 1997)'
_computing_structure_solution 'SHELXS-97 (Sheldrick, 1990)'
_diffrn_ambient_temperature 296(2)
_diffrn_measured_fraction_theta_full 0.993
_diffrn_measured_fraction_theta_max 0.993
_diffrn_radiation_monochromator graphite
_diffrn_radiation_source 'fine-focus sealed tube'
_diffrn_radiation_type MoK\a
_diffrn_radiation_wavelength 0.71073
_diffrn_reflns_av_R_equivalents 0.0444
_diffrn_reflns_av_sigmaI/netI 0.0564
_diffrn_reflns_limit_h_max 10
_diffrn_reflns_limit_h_min -9
_diffrn_reflns_limit_k_max 11
_diffrn_reflns_limit_k_min -11
_diffrn_reflns_limit_l_max 17
_diffrn_reflns_limit_l_min -17
_diffrn_reflns_number 11913
_diffrn_reflns_theta_full 26.99
_diffrn_reflns_theta_max 26.99
_diffrn_reflns_theta_min 1.62
_exptl_absorpt_coefficient_mu 0.213
_exptl_absorpt_correction_T_max 0.966
_exptl_absorpt_correction_T_min 0.917
_exptl_absorpt_correction_type multi-scan
_exptl_absorpt_process_details 'multi-scan absorption correction'
_exptl_crystal_colour colourless
_exptl_crystal_density_diffrn 1.465
_exptl_crystal_density_method 'not measured'
_exptl_crystal_description Needle
_exptl_crystal_F_000 436
_exptl_crystal_size_max 0.60
_exptl_crystal_size_mid 0.34
_exptl_crystal_size_min 0.16
_refine_diff_density_max 0.333
_refine_diff_density_min -0.557
_refine_diff_density_rms 0.090
_refine_ls_extinction_method none
_refine_ls_goodness_of_fit_ref 1.044
_refine_ls_hydrogen_treatment mixed
_refine_ls_matrix_type full
_refine_ls_number_parameters 284
_refine_ls_number_reflns 4094
_refine_ls_number_restraints 0
_refine_ls_restrained_S_all 1.044
_refine_ls_R_factor_all 0.0527
_refine_ls_R_factor_gt 0.0458
_refine_ls_shift/su_max 0.012
_refine_ls_shift/su_mean 0.000
_refine_ls_structure_factor_coef Fsqd
_refine_ls_weighting_details 'calc w=1/[\s^2^(Fo^2^)+(0.0667P)^2^+0.4130P] where P=(Fo^2^+2Fc^2^)/3'
_refine_ls_weighting_scheme calc
_refine_ls_wR_factor_gt 0.1180
_refine_ls_wR_factor_ref 0.1288
_reflns_number_gt 3555
_reflns_number_total 4094
_reflns_threshold_expression >2sigma(I)
_cod_data_source_file cg200334m_si_002.cif
_cod_data_source_block cmr_025_sg_1
_cod_depositor_comments
;
The following automatic conversions were performed:

'_symmetry_cell_setting' value 'Triclinic' changed to 'triclinic'
according to /home/saulius/struct/CIF-dictionaries/cif_core.dic
dictionary named 'cif_core.dic' version 2.4.1 from 2010-06-29.

Automatic conversion script
Id: cif_fix_values 1715 2011-07-08 13:25:40Z adriana 
;
_cod_original_sg_symbol_H-M 'P-1   '
_cod_database_code 4500815

loop_
_symmetry_equiv_pos_as_xyz
'x, y, z'
'-x, -y, -z'

loop_
_atom_site_label
_atom_site_type_symbol
_atom_site_fract_x
_atom_site_fract_y
_atom_site_fract_z
_atom_site_U_iso_or_equiv
_atom_site_adp_type
_atom_site_occupancy
_atom_site_symmetry_multiplicity
_atom_site_calc_flag
_atom_site_refinement_flags
S1 S 0.47790(5) 1.09992(4) 0.28489(3) 0.02372(14) Uani 1 1 d .
N1 N 0.5661(2) 0.83816(16) 0.10791(12) 0.0266(3) Uani 1 1 d .
O1 O 0.54070(16) 1.00680(15) 0.37128(11) 0.0325(3) Uani 1 1 d .
O2 O 0.55403(17) 1.24512(14) 0.24160(12) 0.0365(3) Uani 1 1 d .
O4 O 1.2342(2) 0.79080(19) -0.02720(14) 0.0520(4) Uani 1 1 d .
O3 O 1.1878(2) 0.98020(17) 0.04704(12) 0.0445(4) Uani 1 1 d .
C2 C 0.5504(2) 0.6974(2) 0.10397(15) 0.0284(4) Uani 1 1 d .
N3 N 0.51263(19) 1.03043(16) 0.18435(12) 0.0261(3) Uani 1 1 d .
N4 N -0.2673(2) 1.21008(18) 0.45343(14) 0.0317(3) Uani 1 1 d .
O5 O 0.6612(2) 0.5153(2) 0.38788(12) 0.0444(4) Uani 1 1 d .
C1 C 0.6529(3) 0.6538(2) 0.00717(17) 0.0412(5) Uani 1 1 d .
H1A H 0.5997 0.6936 -0.0505 0.062 Uiso 1 1 calc R
H1B H 0.6566 0.5480 0.0214 0.062 Uiso 1 1 calc R
H1C H 0.7684 0.6916 -0.0116 0.062 Uiso 1 1 calc R
C3 C 0.4808(2) 0.88677(18) 0.19387(13) 0.0226(3) Uani 1 1 d .
C7 C 0.2546(2) 1.12286(17) 0.33336(13) 0.0235(3) Uani 1 1 d .
C8 C 0.1368(2) 1.1208(2) 0.27461(14) 0.0277(4) Uani 1 1 d .
H8 H 0.1733 1.1008 0.2084 0.033 Uiso 1 1 calc R
C9 C -0.0362(2) 1.1490(2) 0.31524(15) 0.0294(4) Uani 1 1 d .
H9 H -0.1157 1.1477 0.2759 0.035 Uiso 1 1 calc R
C10 C -0.0921(2) 1.17916(17) 0.41425(14) 0.0254(4) Uani 1 1 d .
C5 C 0.4428(3) 0.60530(19) 0.18855(15) 0.0320(4) Uani 1 1 d .
H6 H 0.4280 0.5078 0.1888 0.038 Uiso 1 1 calc R
C11 C 0.0282(2) 1.18176(19) 0.47215(14) 0.0273(4) Uani 1 1 d .
H11 H -0.0079 1.2028 0.5381 0.033 Uiso 1 1 calc R
C12 C 0.2004(2) 1.15343(19) 0.43253(14) 0.0274(4) Uani 1 1 d .
H12 H 0.2800 1.1547 0.4718 0.033 Uiso 1 1 calc R
N2 N 0.37421(18) 0.79916(16) 0.27798(12) 0.0256(3) Uani 1 1 d .
C4 C 0.3555(2) 0.65988(19) 0.27459(15) 0.0275(4) Uani 1 1 d .
C6 C 0.2360(3) 0.5614(2) 0.36710(17) 0.0394(5) Uani 1 1 d .
H6A H 0.2853 0.5389 0.4273 0.059 Uiso 1 1 calc R
H6B H 0.2187 0.4716 0.3498 0.059 Uiso 1 1 calc R
H6C H 0.1270 0.6103 0.3838 0.059 Uiso 1 1 calc R
C17 C 0.7807(2) 0.5914(2) 0.30371(15) 0.0311(4) Uani 1 1 d .
C16 C 0.8775(3) 0.5293(2) 0.22412(16) 0.0380(4) Uani 1 1 d .
H16 H 0.8611 0.4309 0.2275 0.046 Uiso 1 1 calc R
C15 C 0.9978(3) 0.6138(2) 0.14023(16) 0.0360(4) Uani 1 1 d .
H15 H 1.0623 0.5718 0.0872 0.043 Uiso 1 1 calc R
C14 C 1.0238(2) 0.7622(2) 0.13397(14) 0.0296(4) Uani 1 1 d .
C13 C 1.1549(2) 0.8534(2) 0.04728(15) 0.0315(4) Uani 1 1 d .
C18 C 0.8022(2) 0.7400(2) 0.29689(15) 0.0329(4) Uani 1 1 d .
H18 H 0.7352 0.7827 0.3489 0.039 Uiso 1 1 calc R
C19 C 0.9229(2) 0.8237(2) 0.21285(15) 0.0322(4) Uani 1 1 d .
H19 H 0.9371 0.9227 0.2088 0.039 Uiso 1 1 calc R
H5 H 0.672(5) 0.436(4) 0.395(3) 0.070(11) Uiso 1 1 d .
H4 H 1.296(6) 0.849(5) -0.073(3) 0.098(13) Uiso 1 1 d .
H4A H -0.292(3) 1.193(3) 0.525(2) 0.038(6) Uiso 1 1 d .
H4B H -0.337(4) 1.165(3) 0.428(2) 0.059(8) Uiso 1 1 d .
H1 H 0.652(4) 0.901(3) 0.052(2) 0.058(8) Uiso 1 1 d .

loop_
_atom_site_aniso_label
_atom_site_aniso_U_11
_atom_site_aniso_U_22
_atom_site_aniso_U_33
_atom_site_aniso_U_23
_atom_site_aniso_U_13
_atom_site_aniso_U_12
S1 0.0201(2) 0.0194(2) 0.0306(2) -0.01038(16) 0.00021(16) -0.00257(14)
N1 0.0275(7) 0.0237(7) 0.0273(7) -0.0100(6) -0.0010(6) -0.0007(6)
O1 0.0257(6) 0.0370(7) 0.0373(7) -0.0153(6) -0.0074(5) 0.0045(5)
O2 0.0328(7) 0.0229(6) 0.0501(8) -0.0153(6) 0.0048(6) -0.0100(5)
O4 0.0552(10) 0.0419(9) 0.0421(9) -0.0118(7) 0.0203(8) -0.0078(7)
O3 0.0457(8) 0.0397(8) 0.0412(8) -0.0114(6) 0.0062(6) -0.0162(6)
C2 0.0296(9) 0.0258(8) 0.0330(9) -0.0140(7) -0.0076(7) 0.0034(7)
N3 0.0272(7) 0.0197(7) 0.0288(7) -0.0085(5) 0.0008(6) -0.0034(5)
N4 0.0229(7) 0.0327(8) 0.0367(9) -0.0118(7) 0.0010(6) -0.0018(6)
O5 0.0408(8) 0.0362(8) 0.0382(8) 0.0030(7) 0.0088(6) 0.0001(7)
C1 0.0481(12) 0.0376(11) 0.0398(11) -0.0222(9) -0.0027(9) 0.0027(9)
C3 0.0202(7) 0.0207(8) 0.0264(8) -0.0079(6) -0.0033(6) -0.0003(6)
C7 0.0215(7) 0.0187(7) 0.0280(8) -0.0079(6) -0.0004(6) -0.0004(6)
C8 0.0269(8) 0.0289(9) 0.0265(8) -0.0107(7) -0.0014(7) -0.0001(7)
C9 0.0253(8) 0.0306(9) 0.0343(9) -0.0117(7) -0.0074(7) -0.0002(7)
C10 0.0229(8) 0.0173(7) 0.0320(9) -0.0056(6) 0.0002(7) -0.0023(6)
C5 0.0396(10) 0.0189(8) 0.0388(10) -0.0118(7) -0.0069(8) -0.0014(7)
C11 0.0276(8) 0.0262(8) 0.0269(8) -0.0105(7) -0.0011(7) 0.0009(7)
C12 0.0267(8) 0.0268(8) 0.0304(9) -0.0118(7) -0.0054(7) 0.0003(6)
N2 0.0241(7) 0.0210(7) 0.0299(7) -0.0085(6) -0.0012(6) -0.0024(5)
C4 0.0261(8) 0.0211(8) 0.0342(9) -0.0063(7) -0.0059(7) -0.0019(6)
C6 0.0435(11) 0.0268(9) 0.0416(11) -0.0073(8) 0.0016(9) -0.0110(8)
C17 0.0251(8) 0.0314(9) 0.0292(9) 0.0000(7) -0.0021(7) 0.0023(7)
C16 0.0419(11) 0.0245(9) 0.0399(11) -0.0061(8) 0.0013(9) -0.0007(8)
C15 0.0371(10) 0.0296(9) 0.0351(10) -0.0109(8) 0.0041(8) 0.0025(8)
C14 0.0256(8) 0.0313(9) 0.0284(9) -0.0064(7) -0.0015(7) -0.0012(7)
C13 0.0270(9) 0.0333(10) 0.0308(9) -0.0072(7) -0.0022(7) -0.0016(7)
C18 0.0295(9) 0.0364(10) 0.0300(9) -0.0109(8) -0.0012(7) 0.0040(7)
C19 0.0313(9) 0.0287(9) 0.0352(9) -0.0118(7) -0.0020(8) -0.0006(7)

loop_
_atom_type_symbol
_atom_type_description
_atom_type_scat_dispersion_real
_atom_type_scat_dispersion_imag
_atom_type_scat_source
C C 0.0033 0.0016 'International Tables Vol C Tables 4.2.6.8 and 6.1.1.4'
H H 0.0000 0.0000 'International Tables Vol C Tables 4.2.6.8 and 6.1.1.4'
N N 0.0061 0.0033 'International Tables Vol C Tables 4.2.6.8 and 6.1.1.4'
O O 0.0106 0.0060 'International Tables Vol C Tables 4.2.6.8 and 6.1.1.4'
S S 0.1246 0.1234 'International Tables Vol C Tables 4.2.6.8 and 6.1.1.4'

loop_
_geom_angle_atom_site_label_1
_geom_angle_atom_site_label_2
_geom_angle_atom_site_label_3
_geom_angle
O1 S1 O2 115.41(9)
O1 S1 N3 112.45(8)
O2 S1 N3 104.35(8)
O1 S1 C7 107.24(8)
O2 S1 C7 107.43(8)
N3 S1 C7 109.81(8)
C2 N1 C3 121.58(15)
C2 N1 H1 118.3(17)
C3 N1 H1 119.6(17)
C13 O4 H4 109(3)
N1 C2 C5 117.90(16)
N1 C2 C1 117.50(17)
C5 C2 C1 124.60(17)
C3 N3 S1 122.81(12)
C10 N4 H4A 109.5(16)
C10 N4 H4B 111.8(19)
H4A N4 H4B 116(3)
C17 O5 H5 112(3)
C2 C1 H1A 109.5
C2 C1 H1B 109.5
H1A C1 H1B 109.5
C2 C1 H1C 109.5
H1A C1 H1C 109.5
H1B C1 H1C 109.5
N2 C3 N3 124.52(15)
N2 C3 N1 121.93(15)
N3 C3 N1 113.55(14)
C8 C7 C12 120.40(15)
C8 C7 S1 122.63(13)
C12 C7 S1 116.83(13)
C7 C8 C9 119.47(16)
C7 C8 H8 120.3
C9 C8 H8 120.3
C8 C9 C10 120.70(17)
C8 C9 H9 119.6
C10 C9 H9 119.6
C9 C10 C11 119.16(16)
C9 C10 N4 119.99(17)
C11 C10 N4 120.84(16)
C2 C5 C4 118.83(16)
C2 C5 H6 120.6
C4 C5 H6 120.6
C12 C11 C10 120.53(16)
C12 C11 H11 119.7
C10 C11 H11 119.7
C11 C12 C7 119.73(16)
C11 C12 H12 120.1
C7 C12 H12 120.1
C3 N2 C4 117.17(15)
N2 C4 C5 122.58(16)
N2 C4 C6 117.83(16)
C5 C4 C6 119.59(16)
C4 C6 H6A 109.5
C4 C6 H6B 109.5
H6A C6 H6B 109.5
C4 C6 H6C 109.5
H6A C6 H6C 109.5
H6B C6 H6C 109.5
O5 C17 C16 123.03(19)
O5 C17 C18 117.09(18)
C16 C17 C18 119.86(17)
C15 C16 C17 119.92(18)
C15 C16 H16 120.0
C17 C16 H16 120.0
C16 C15 C14 120.74(18)
C16 C15 H15 119.6
C14 C15 H15 119.6
C19 C14 C15 118.61(17)
C19 C14 C13 119.53(17)
C15 C14 C13 121.86(17)
O3 C13 O4 122.96(17)
O3 C13 C14 121.56(17)
O4 C13 C14 115.48(17)
C19 C18 C17 119.82(17)
C19 C18 H18 120.1
C17 C18 H18 120.1
C18 C19 C14 121.01(18)
C18 C19 H19 119.5
C14 C19 H19 119.5

loop_
_geom_bond_atom_site_label_1
_geom_bond_atom_site_label_2
_geom_bond_distance
S1 O1 1.4406(14)
S1 O2 1.4417(13)
S1 N3 1.6094(15)
S1 C7 1.7575(17)
N1 C2 1.352(2)
N1 C3 1.359(2)
N1 H1 0.97(3)
O4 C13 1.300(2)
O4 H4 0.79(4)
O3 C13 1.236(2)
C2 C5 1.364(3)
C2 C1 1.493(3)
N3 C3 1.356(2)
N4 C10 1.406(2)
N4 H4A 0.91(3)
N4 H4B 0.90(3)
O5 C17 1.348(2)
O5 H5 0.73(4)
C1 H1A 0.9600
C1 H1B 0.9600
C1 H1C 0.9600
C3 N2 1.339(2)
C7 C8 1.383(3)
C7 C12 1.395(2)
C8 C9 1.387(2)
C8 H8 0.9300
C9 C10 1.392(3)
C9 H9 0.9300
C10 C11 1.392(3)
C5 C4 1.395(3)
C5 H6 0.9300
C11 C12 1.379(2)
C11 H11 0.9300
C12 H12 0.9300
N2 C4 1.341(2)
C4 C6 1.489(3)
C6 H6A 0.9600
C6 H6B 0.9600
C6 H6C 0.9600
C17 C16 1.390(3)
C17 C18 1.393(3)
C16 C15 1.379(3)
C16 H16 0.9300
C15 C14 1.400(3)
C15 H15 0.9300
C14 C19 1.391(3)
C14 C13 1.469(2)
C18 C19 1.379(3)
C18 H18 0.9300
C19 H19 0.9300

loop_
_cod_related_entry_id
_cod_related_entry_database
_cod_related_entry_code
1 ChemSpider 30661307
